data_2108446
loop_
_publ_author_name
'Bodart, Laurie'
'Tumanov, Nikolay'
'Wouters, Johan'

_publ_section_title
;
 Structural variety of clofaziminium salts: effect of the counter-ion on
 clofaziminium conformation and crystal packing
;
_journal_coeditor_code AW5025
_journal_issue 4
_journal_name_full 'Acta Crystallographica Section B'
_journal_page_first
;
;
_journal_paper_doi 10.1107/S2052520619007649
_journal_volume 75
_journal_year 2019
_chemical_formula_moiety
;
C27 H23 Cl2 N4 + , 0.5C8 H4 O4 2- , 0.5C8 H6 O4 
;
_chemical_formula_sum 'C35 H28 Cl2 N4 O4'
_chemical_formula_weight 639.51
_chemical_name_common
;
bis-clofaziminium terephthalate terephthalic acid
;
_chemical_name_systematic
;
N-[(2E)-10-(4-chlorophenyl)-3-[(4-chlorophenyl)amino]
-2,10-dihydrophenazin-2-ylidene]propan-2-aminium 
benzene-1,4-dicarboxylic acid benzene-1,4-dicarboxylate
;
_space_group_crystal_system triclinic
_space_group_IT_number 2
_space_group_name_Hall '-P 1'
_space_group_name_H-M_alt 'P -1'
_symmetry_space_group_name_Hall '-P 1'
_symmetry_space_group_name_H-M 'P -1'
_atom_sites_solution_hydrogens mixed
_atom_sites_solution_primary dual
_atom_sites_solution_secondary dual
_audit_creation_method SHELXL-2016/6
_cell_angle_alpha 72.472(3)
_cell_angle_beta 80.688(3)
_cell_angle_gamma 72.030(3)
_cell_formula_units_Z 2
_cell_length_a 11.7990(4)
_cell_length_b 12.0736(4)
_cell_length_c 14.6803(5)
_cell_measurement_reflns_used 9616
_cell_measurement_temperature 100(2)
_cell_measurement_theta_max 32.2400
_cell_measurement_theta_min 2.2350
_cell_volume 1891.44(12)
_computing_cell_refinement 'CrysAlisPro 1.171.38.46 (Rigaku Oxford Diffraction, 2015)'
_computing_data_collection 'CrysAlisPro 1.171.38.46 (Rigaku Oxford Diffraction, 2015)'
_computing_data_reduction 'CrysAlisPro 1.171.38.46 (Rigaku Oxford Diffraction, 2015)'
_computing_structure_refinement 'SHELXL-2016/6 (Sheldrick, 2016)'
_computing_structure_solution 'SHELXT 2014/5 (Sheldrick, 2014)'
_diffrn_ambient_temperature 100(2)
_diffrn_detector_area_resol_mean 10.3712
_diffrn_measured_fraction_theta_full 0.999
_diffrn_measured_fraction_theta_max 0.999
_diffrn_measurement_device 'four-circle diffractometer'
_diffrn_measurement_device_type 'Xcalibur Ruby Gemini ultra'
_diffrn_measurement_method \w
_diffrn_radiation_type MoK\a
_diffrn_radiation_wavelength 0.71073
_diffrn_reflns_av_R_equivalents 0.0221
_diffrn_reflns_av_unetI/netI 0.0430
_diffrn_reflns_Laue_measured_fraction_full 0.999
_diffrn_reflns_Laue_measured_fraction_max 0.999
_diffrn_reflns_limit_h_max 14
_diffrn_reflns_limit_h_min -16
_diffrn_reflns_limit_k_max 11
_diffrn_reflns_limit_k_min -17
_diffrn_reflns_limit_l_max 20
_diffrn_reflns_limit_l_min -20
_diffrn_reflns_number 20823
_diffrn_reflns_point_group_measured_fraction_full 0.999
_diffrn_reflns_point_group_measured_fraction_max 0.999
_diffrn_reflns_theta_full 25.242
_diffrn_reflns_theta_max 30.508
_diffrn_reflns_theta_min 2.202
_diffrn_source 'fine-focus sealed X-ray tube'
_diffrn_source_type 'Enhance (Mo) X-ray Source'
_exptl_absorpt_coefficient_mu 0.210
_exptl_absorpt_correction_T_max 0.960
_exptl_absorpt_correction_T_min 0.917
_exptl_absorpt_correction_type analytical
_exptl_absorpt_process_details
;
CrysAlisPro 1.171.38.46 (Rigaku Oxford Diffraction, 2015)
Analytical numeric absorption correction using a multifaceted crystal
model based on expressions derived by R.C. Clark & J.S. Reid.
(Clark, R. C. & Reid, J. S. (1995). Acta Cryst. A51, 887-897)
Empirical absorption correction using spherical harmonics, implemented in 
SCALE3 ABSPACK scaling algorithm.
;
_exptl_crystal_colour 'Metallic dark red'
_exptl_crystal_density_diffrn 1.123
_exptl_crystal_description Polygon
_exptl_crystal_F_000 664
_exptl_crystal_size_max 0.571
_exptl_crystal_size_mid 0.391
_exptl_crystal_size_min 0.260
_refine_diff_density_max 0.408
_refine_diff_density_min -0.298
_refine_diff_density_rms 0.051
_refine_ls_extinction_method none
_refine_ls_goodness_of_fit_ref 1.031
_refine_ls_hydrogen_treatment mixed
_refine_ls_matrix_type full
_refine_ls_number_parameters 420
_refine_ls_number_reflns 11543
_refine_ls_number_restraints 0
_refine_ls_restrained_S_all 1.031
_refine_ls_R_factor_all 0.0580
_refine_ls_R_factor_gt 0.0440
_refine_ls_shift/su_max 0.002
_refine_ls_shift/su_mean 0.000
_refine_ls_structure_factor_coef Fsqd
_refine_ls_weighting_details 'w=1/[\s^2^(Fo^2^)+(0.0519P)^2^+0.3325P] where P=(Fo^2^+2Fc^2^)/3'
_refine_ls_weighting_scheme calc
_refine_ls_wR_factor_gt 0.1087
_refine_ls_wR_factor_ref 0.1178
_reflns_Friedel_coverage 0.000
_reflns_number_gt 9100
_reflns_number_total 11543
_reflns_threshold_expression I>2\s(I)
_cod_data_source_file aw5025sup1.cif
_cod_data_source_block lb0221_clz-trpta_100k_remo_sq
_cod_database_code 2108446
_shelx_shelxl_version_number 2016/6
_shelx_space_group_comment
;
The symmetry employed for this shelxl refinement is uniquely defined
by the following loop, which should always be used as a source of
symmetry information in preference to the above space-group names.
They are only intended as comments.
;

loop_
_space_group_symop_operation_xyz
'x, y, z'
'-x, -y, -z'

loop_
_atom_site_label
_atom_site_type_symbol
_atom_site_fract_x
_atom_site_fract_y
_atom_site_fract_z
_atom_site_U_iso_or_equiv
_atom_site_adp_type
_atom_site_occupancy
_atom_site_site_symmetry_order
_atom_site_calc_flag
_atom_site_refinement_flags_posn
_atom_site_refinement_flags_adp
Cl1 Cl -0.02201(3) 0.69984(4) 0.31761(3) 0.03712(10) Uani 1 1 d . .
N1 N 0.42663(8) 0.83916(9) 0.17739(7) 0.0171(2) Uani 1 1 d . .
O2 O 0.93349(10) 0.32936(9) 0.42744(7) 0.0345(2) Uani 1 1 d . .
C12 C 0.41613(10) 0.96169(11) 0.14635(8) 0.0177(2) Uani 1 1 d . .
N2 N 0.63176(9) 0.91784(9) 0.11198(7) 0.0185(2) Uani 1 1 d . .
O1 O 0.91588(7) 0.27322(8) 0.30078(6) 0.02007(18) Uani 1 1 d . .
Cl2 Cl 1.35123(3) 0.55850(3) 0.00749(3) 0.03562(10) Uani 1 1 d . .
C1 C 0.30515(10) 1.04931(11) 0.14859(9) 0.0208(2) Uani 1 1 d . .
H1 H 0.233955 1.025325 0.171479 0.025 Uiso 1 1 calc R U
C2 C 0.30093(11) 1.16933(12) 0.11746(9) 0.0234(3) Uani 1 1 d . .
H2 H 0.225922 1.228185 0.118495 0.028 Uiso 1 1 calc R U
O1A O 1.00383(8) 0.15272(8) 0.17821(6) 0.02108(18) Uani 1 1 d . .
N3 N 0.87829(9) 0.51148(10) 0.19133(8) 0.0193(2) Uani 1 1 d . .
C3 C 0.40467(12) 1.20757(12) 0.08405(9) 0.0246(3) Uani 1 1 d . .
H3A H 0.399521 1.291346 0.062445 0.030 Uiso 1 1 calc R U
O2A O 0.82117(8) 0.12706(10) 0.19268(7) 0.0286(2) Uani 1 1 d . .
N4 N 0.67811(9) 0.43347(10) 0.26532(8) 0.0208(2) Uani 1 1 d . .
C4 C 0.51363(11) 1.12331(11) 0.08275(9) 0.0221(2) Uani 1 1 d . .
H4A H 0.584011 1.149090 0.060939 0.027 Uiso 1 1 calc R U
C5 C 0.52190(10) 0.99841(11) 0.11362(8) 0.0181(2) Uani 1 1 d . .
C6 C 0.63911(10) 0.80160(11) 0.14428(8) 0.0171(2) Uani 1 1 d . .
C7 C 0.75338(10) 0.71651(11) 0.14707(9) 0.0181(2) Uani 1 1 d . .
H7 H 0.821628 0.744957 0.121491 0.022 Uiso 1 1 calc R U
C8 C 0.76886(10) 0.59540(11) 0.18511(8) 0.0171(2) Uani 1 1 d . .
C10 C 0.54887(10) 0.63300(11) 0.21616(9) 0.0196(2) Uani 1 1 d . .
H10 H 0.480083 0.604120 0.236262 0.024 Uiso 1 1 calc R U
C14 C 0.28656(11) 0.77378(12) 0.30997(9) 0.0214(2) Uani 1 1 d . .
H14 H 0.335456 0.778084 0.353537 0.026 Uiso 1 1 calc R U
C9 C 0.66279(10) 0.55057(11) 0.22351(8) 0.0180(2) Uani 1 1 d . .
C13 C 0.31933(10) 0.79988(11) 0.21268(9) 0.0175(2) Uani 1 1 d . .
C11 C 0.53534(10) 0.75560(11) 0.18009(8) 0.0174(2) Uani 1 1 d . .
C15 C 0.18117(11) 0.74119(13) 0.34301(9) 0.0244(3) Uani 1 1 d . .
H15 H 0.157191 0.722034 0.409542 0.029 Uiso 1 1 calc R U
C17 C 0.14503(11) 0.76204(12) 0.18002(9) 0.0221(3) Uani 1 1 d . .
H17 H 0.096326 0.757713 0.136321 0.027 Uiso 1 1 calc R U
C16 C 0.11141(10) 0.73710(12) 0.27699(10) 0.0231(3) Uani 1 1 d . .
C19 C 0.98759(10) 0.53085(11) 0.14638(9) 0.0181(2) Uani 1 1 d . .
C18 C 0.25080(11) 0.79346(11) 0.14735(9) 0.0205(2) Uani 1 1 d . .
H18 H 0.275915 0.810354 0.080994 0.025 Uiso 1 1 calc R U
C20 C 1.08905(11) 0.47015(12) 0.19764(9) 0.0214(2) Uani 1 1 d . .
H20 H 1.081257 0.423520 0.262039 0.026 Uiso 1 1 calc R U
C21 C 1.20093(11) 0.47784(12) 0.15475(10) 0.0249(3) Uani 1 1 d . .
H21 H 1.269973 0.436789 0.189493 0.030 Uiso 1 1 calc R U
C22 C 1.21119(10) 0.54574(12) 0.06101(10) 0.0234(3) Uani 1 1 d . .
C23 C 1.11233(11) 0.60587(11) 0.00873(9) 0.0213(2) Uani 1 1 d . .
H23 H 1.120964 0.651686 -0.055833 0.026 Uiso 1 1 calc R U
C24 C 1.00038(11) 0.59846(11) 0.05176(9) 0.0198(2) Uani 1 1 d . .
H24 H 0.931801 0.639781 0.016497 0.024 Uiso 1 1 calc R U
C25 C 0.58235(11) 0.37606(12) 0.31139(10) 0.0261(3) Uani 1 1 d . .
H25 H 0.517188 0.434256 0.339923 0.031 Uiso 1 1 calc R U
C26 C 0.53154(14) 0.34265(15) 0.23785(12) 0.0385(4) Uani 1 1 d . .
H26A H 0.498922 0.415734 0.187652 0.058 Uiso 1 1 calc R U
H26B H 0.467882 0.304633 0.269222 0.058 Uiso 1 1 calc R U
H26C H 0.595057 0.286019 0.209238 0.058 Uiso 1 1 calc R U
C27 C 0.63342(13) 0.26535(14) 0.39069(12) 0.0376(4) Uani 1 1 d . .
H27A H 0.696242 0.207131 0.363096 0.056 Uiso 1 1 calc R U
H27B H 0.569822 0.228217 0.424034 0.056 Uiso 1 1 calc R U
H27C H 0.667233 0.289142 0.436192 0.056 Uiso 1 1 calc R U
C28 C 0.93859(11) 0.25054(11) 0.38822(9) 0.0198(2) Uani 1 1 d . .
C29 C 0.97130(10) 0.12017(11) 0.44509(8) 0.0179(2) Uani 1 1 d . .
C30 C 1.03100(11) 0.08628(11) 0.52799(9) 0.0195(2) Uani 1 1 d . .
H30 H 1.052091 0.145265 0.547257 0.023 Uiso 1 1 calc R U
C31 C 0.94024(10) 0.03319(11) 0.41749(8) 0.0191(2) Uani 1 1 d . .
H31 H 0.899274 0.055737 0.361227 0.023 Uiso 1 1 calc R U
C32 C 0.92162(11) 0.11484(11) 0.15402(9) 0.0196(2) Uani 1 1 d . .
C33 C 0.96372(10) 0.05587(11) 0.07404(8) 0.0178(2) Uani 1 1 d . .
C34 C 0.89503(10) -0.00961(11) 0.05655(8) 0.0188(2) Uani 1 1 d . .
H34 H 0.823201 -0.015822 0.095099 0.023 Uiso 1 1 calc R U
C35 C 1.06901(10) 0.06579(11) 0.01685(8) 0.0187(2) Uani 1 1 d . .
H35 H 1.115769 0.110999 0.028368 0.022 Uiso 1 1 calc R U
H4 H 0.7470(15) 0.3852(15) 0.2674(11) 0.028(4) Uiso 1 1 d . .
H3 H 0.8849(14) 0.4451(16) 0.2369(12) 0.035(5) Uiso 1 1 d . .
H3B H 0.9696(17) 0.1893(19) 0.2259(14) 0.053(6) Uiso 1 1 d . .

loop_
_atom_site_aniso_label
_atom_site_aniso_U_11
_atom_site_aniso_U_22
_atom_site_aniso_U_33
_atom_site_aniso_U_23
_atom_site_aniso_U_13
_atom_site_aniso_U_12
Cl1 0.02217(17) 0.0564(3) 0.0442(2) -0.02555(19) 0.01047(13) -0.02169(16)
N1 0.0133(4) 0.0143(5) 0.0208(5) -0.0022(4) -0.0003(3) -0.0028(4)
O2 0.0625(7) 0.0159(5) 0.0247(5) -0.0047(4) -0.0074(5) -0.0089(5)
C12 0.0172(5) 0.0141(6) 0.0198(5) -0.0028(4) -0.0013(4) -0.0032(4)
N2 0.0164(5) 0.0146(5) 0.0222(5) -0.0031(4) -0.0002(4) -0.0034(4)
O1 0.0225(4) 0.0146(4) 0.0188(4) -0.0010(3) -0.0026(3) -0.0020(3)
Cl2 0.01732(15) 0.02804(19) 0.0491(2) -0.00075(15) 0.01013(13) -0.00443(12)
C1 0.0159(5) 0.0178(6) 0.0255(6) -0.0045(5) -0.0019(4) -0.0014(4)
C2 0.0198(6) 0.0175(6) 0.0286(7) -0.0055(5) -0.0023(5) 0.0007(5)
O1A 0.0200(4) 0.0226(5) 0.0220(4) -0.0085(4) -0.0007(3) -0.0059(3)
N3 0.0136(5) 0.0144(5) 0.0237(5) 0.0014(4) -0.0003(4) -0.0021(4)
C3 0.0264(6) 0.0147(6) 0.0290(7) -0.0034(5) -0.0024(5) -0.0026(5)
O2A 0.0203(5) 0.0371(6) 0.0320(5) -0.0168(4) 0.0048(4) -0.0089(4)
N4 0.0140(5) 0.0144(5) 0.0282(6) 0.0007(4) -0.0002(4) -0.0024(4)
C4 0.0226(6) 0.0159(6) 0.0263(6) -0.0037(5) 0.0012(5) -0.0066(5)
C5 0.0170(5) 0.0149(6) 0.0201(6) -0.0030(4) -0.0014(4) -0.0029(4)
C6 0.0159(5) 0.0150(5) 0.0186(5) -0.0023(4) -0.0013(4) -0.0039(4)
C7 0.0139(5) 0.0160(6) 0.0225(6) -0.0029(5) 0.0007(4) -0.0048(4)
C8 0.0137(5) 0.0152(6) 0.0196(5) -0.0014(4) -0.0012(4) -0.0033(4)
C10 0.0141(5) 0.0156(6) 0.0264(6) -0.0026(5) 0.0005(4) -0.0042(4)
C14 0.0168(6) 0.0236(6) 0.0233(6) -0.0057(5) -0.0012(4) -0.0054(5)
C9 0.0161(5) 0.0150(6) 0.0205(6) -0.0020(4) -0.0012(4) -0.0039(4)
C13 0.0127(5) 0.0136(5) 0.0235(6) -0.0026(4) -0.0005(4) -0.0023(4)
C11 0.0135(5) 0.0167(6) 0.0198(5) -0.0031(4) -0.0014(4) -0.0027(4)
C15 0.0204(6) 0.0279(7) 0.0244(6) -0.0074(5) 0.0031(5) -0.0082(5)
C17 0.0167(6) 0.0215(6) 0.0287(6) -0.0086(5) -0.0041(4) -0.0029(5)
C16 0.0136(5) 0.0244(7) 0.0322(7) -0.0107(5) 0.0031(4) -0.0060(5)
C19 0.0144(5) 0.0137(5) 0.0248(6) -0.0052(5) 0.0006(4) -0.0031(4)
C18 0.0186(6) 0.0181(6) 0.0220(6) -0.0043(5) -0.0010(4) -0.0025(4)
C20 0.0180(6) 0.0168(6) 0.0243(6) -0.0004(5) -0.0009(4) -0.0027(4)
C21 0.0148(6) 0.0186(6) 0.0338(7) -0.0005(5) -0.0021(5) -0.0005(4)
C22 0.0147(5) 0.0166(6) 0.0335(7) -0.0047(5) 0.0056(5) -0.0028(4)
C23 0.0230(6) 0.0144(6) 0.0226(6) -0.0036(5) 0.0032(4) -0.0036(4)
C24 0.0186(6) 0.0156(6) 0.0230(6) -0.0038(5) -0.0014(4) -0.0029(4)
C25 0.0165(6) 0.0171(6) 0.0358(7) 0.0040(5) 0.0015(5) -0.0049(5)
C26 0.0304(8) 0.0351(9) 0.0499(10) -0.0006(7) -0.0063(6) -0.0179(6)
C27 0.0273(7) 0.0270(8) 0.0441(9) 0.0123(6) -0.0021(6) -0.0089(6)
C28 0.0214(6) 0.0159(6) 0.0193(6) -0.0023(5) -0.0007(4) -0.0038(4)
C29 0.0179(5) 0.0147(6) 0.0180(5) -0.0021(4) 0.0004(4) -0.0034(4)
C30 0.0215(6) 0.0176(6) 0.0199(6) -0.0045(5) -0.0014(4) -0.0065(4)
C31 0.0190(6) 0.0177(6) 0.0184(5) -0.0024(5) -0.0027(4) -0.0037(4)
C32 0.0185(6) 0.0170(6) 0.0211(6) -0.0034(5) -0.0022(4) -0.0029(4)
C33 0.0168(5) 0.0154(6) 0.0182(5) -0.0016(4) -0.0025(4) -0.0026(4)
C34 0.0150(5) 0.0191(6) 0.0205(6) -0.0026(5) 0.0001(4) -0.0054(4)
C35 0.0186(6) 0.0161(6) 0.0209(6) -0.0020(4) -0.0027(4) -0.0064(4)

loop_
_atom_type_symbol
_atom_type_description
_atom_type_scat_dispersion_real
_atom_type_scat_dispersion_imag
_atom_type_scat_source
C C 0.0033 0.0016 'International Tables Vol C Tables 4.2.6.8 and 6.1.1.4'
H H 0.0000 0.0000 'International Tables Vol C Tables 4.2.6.8 and 6.1.1.4'
N N 0.0061 0.0033 'International Tables Vol C Tables 4.2.6.8 and 6.1.1.4'
O O 0.0106 0.0060 'International Tables Vol C Tables 4.2.6.8 and 6.1.1.4'
Cl Cl 0.1484 0.1585 'International Tables Vol C Tables 4.2.6.8 and 6.1.1.4'

loop_
_geom_angle_atom_site_label_1
_geom_angle_atom_site_label_2
_geom_angle_atom_site_label_3
_geom_angle
_geom_angle_site_symmetry_1
C11 N1 C12 121.51(10) .
C11 N1 C13 119.76(10) .
C12 N1 C13 118.64(9) .
N1 C12 C1 122.24(11) .
N1 C12 C5 117.90(10) .
C1 C12 C5 119.85(11) .
C6 N2 C5 118.23(10) .
C2 C1 C12 119.37(12) .
C2 C1 H1 120.3 .
C12 C1 H1 120.3 .
C1 C2 C3 121.64(11) .
C1 C2 H2 119.2 .
C3 C2 H2 119.2 .
C32 O1A H3B 107.5(13) .
C8 N3 C19 126.60(10) .
C8 N3 H3 117.3(11) .
C19 N3 H3 114.5(11) .
C4 C3 C2 119.68(12) .
C4 C3 H3A 120.2 .
C2 C3 H3A 120.2 .
C9 N4 C25 125.53(10) .
C9 N4 H4 120.3(12) .
C25 N4 H4 114.1(12) .
C3 C4 C5 120.51(12) .
C3 C4 H4A 119.7 .
C5 C4 H4A 119.7 .
N2 C5 C4 118.64(11) .
N2 C5 C12 122.41(11) .
C4 C5 C12 118.95(11) .
N2 C6 C7 118.99(11) .
N2 C6 C11 123.15(10) .
C7 C6 C11 117.84(11) .
C8 C7 C6 122.43(11) .
C8 C7 H7 118.8 .
C6 C7 H7 118.8 .
C7 C8 N3 123.74(11) .
C7 C8 C9 118.97(10) .
N3 C8 C9 117.28(11) .
C11 C10 C9 120.87(11) .
C11 C10 H10 119.6 .
C9 C10 H10 119.6 .
C13 C14 C15 119.03(11) .
C13 C14 H14 120.5 .
C15 C14 H14 120.5 .
N4 C9 C10 121.80(11) .
N4 C9 C8 119.05(10) .
C10 C9 C8 119.14(11) .
C18 C13 C14 121.99(11) .
C18 C13 N1 118.75(11) .
C14 C13 N1 119.22(11) .
N1 C11 C10 122.67(11) .
N1 C11 C6 116.74(11) .
C10 C11 C6 120.58(10) .
C14 C15 C16 118.81(12) .
C14 C15 H15 120.6 .
C16 C15 H15 120.6 .
C16 C17 C18 119.07(12) .
C16 C17 H17 120.5 .
C18 C17 H17 120.5 .
C17 C16 C15 121.98(12) .
C17 C16 Cl1 119.02(10) .
C15 C16 Cl1 119.00(10) .
C24 C19 C20 119.32(11) .
C24 C19 N3 123.19(10) .
C20 C19 N3 117.25(11) .
C13 C18 C17 119.10(11) .
C13 C18 H18 120.5 .
C17 C18 H18 120.5 .
C21 C20 C19 120.17(12) .
C21 C20 H20 119.9 .
C19 C20 H20 119.9 .
C22 C21 C20 119.40(11) .
C22 C21 H21 120.3 .
C20 C21 H21 120.3 .
C23 C22 C21 121.48(11) .
C23 C22 Cl2 118.88(10) .
C21 C22 Cl2 119.63(10) .
C22 C23 C24 119.10(11) .
C22 C23 H23 120.4 .
C24 C23 H23 120.4 .
C23 C24 C19 120.53(11) .
C23 C24 H24 119.7 .
C19 C24 H24 119.7 .
N4 C25 C27 108.49(11) .
N4 C25 C26 110.14(11) .
C27 C25 C26 111.17(13) .
N4 C25 H25 109.0 .
C27 C25 H25 109.0 .
C26 C25 H25 109.0 .
C25 C26 H26A 109.5 .
C25 C26 H26B 109.5 .
H26A C26 H26B 109.5 .
C25 C26 H26C 109.5 .
H26A C26 H26C 109.5 .
H26B C26 H26C 109.5 .
C25 C27 H27A 109.5 .
C25 C27 H27B 109.5 .
H27A C27 H27B 109.5 .
C25 C27 H27C 109.5 .
H27A C27 H27C 109.5 .
H27B C27 H27C 109.5 .
O2 C28 O1 123.67(12) .
O2 C28 C29 119.13(11) .
O1 C28 C29 117.19(11) .
C31 C29 C30 119.49(11) .
C31 C29 C28 120.99(11) .
C30 C29 C28 119.50(11) .
C31 C30 C29 120.34(12) 2_756
C31 C30 H30 119.8 2_756
C29 C30 H30 119.8 .
C30 C31 C29 120.17(11) 2_756
C30 C31 H31 119.9 2_756
C29 C31 H31 119.9 .
O2A C32 O1A 123.51(12) .
O2A C32 C33 122.74(12) .
O1A C32 C33 113.74(10) .
C34 C33 C35 119.92(11) .
C34 C33 C32 118.38(11) .
C35 C33 C32 121.70(11) .
C35 C34 C33 120.20(11) 2_755
C35 C34 H34 119.9 2_755
C33 C34 H34 119.9 .
C34 C35 C33 119.89(11) 2_755
C34 C35 H35 120.1 2_755
C33 C35 H35 120.1 .

loop_
_geom_bond_atom_site_label_1
_geom_bond_atom_site_label_2
_geom_bond_distance
_geom_bond_site_symmetry_2
Cl1 C16 1.7343(13) .
N1 C11 1.3633(14) .
N1 C12 1.3823(15) .
N1 C13 1.4514(15) .
O2 C28 1.2346(16) .
C12 C1 1.4097(16) .
C12 C5 1.4155(17) .
N2 C6 1.3189(16) .
N2 C5 1.3613(14) .
O1 C28 1.2841(14) .
Cl2 C22 1.7422(13) .
C1 C2 1.3694(18) .
C1 H1 0.9500 .
C2 C3 1.4035(19) .
C2 H2 0.9500 .
O1A C32 1.3263(15) .
O1A H3B 0.91(2) .
N3 C8 1.3701(14) .
N3 C19 1.4040(15) .
N3 H3 0.866(18) .
C3 C4 1.3728(17) .
C3 H3A 0.9500 .
O2A C32 1.2138(15) .
N4 C9 1.3281(16) .
N4 C25 1.4725(16) .
N4 H4 0.841(16) .
C4 C5 1.4145(17) .
C4 H4A 0.9500 .
C6 C7 1.4187(16) .
C6 C11 1.4558(16) .
C7 C8 1.3637(17) .
C7 H7 0.9500 .
C8 C9 1.4775(16) .
C10 C11 1.3806(17) .
C10 C9 1.4021(16) .
C10 H10 0.9500 .
C14 C13 1.3835(17) .
C14 C15 1.3886(17) .
C14 H14 0.9500 .
C13 C18 1.3835(17) .
C15 C16 1.3896(18) .
C15 H15 0.9500 .
C17 C16 1.3811(18) .
C17 C18 1.3857(17) .
C17 H17 0.9500 .
C19 C24 1.3942(17) .
C19 C20 1.3980(16) .
C18 H18 0.9500 .
C20 C21 1.3852(17) .
C20 H20 0.9500 .
C21 C22 1.3815(19) .
C21 H21 0.9500 .
C22 C23 1.3813(18) .
C23 C24 1.3859(17) .
C23 H23 0.9500 .
C24 H24 0.9500 .
C25 C27 1.5157(18) .
C25 C26 1.519(2) .
C25 H25 1.0000 .
C26 H26A 0.9800 .
C26 H26B 0.9800 .
C26 H26C 0.9800 .
C27 H27A 0.9800 .
C27 H27B 0.9800 .
C27 H27C 0.9800 .
C28 C29 1.5037(17) .
C29 C31 1.3940(17) .
C29 C30 1.3943(16) .
C30 C31 1.3882(17) 2_756
C30 H30 0.9500 .
C31 H31 0.9500 .
C32 C33 1.4929(17) .
C33 C34 1.3903(17) .
C33 C35 1.3987(16) .
C34 C35 1.3842(17) 2_755
C34 H34 0.9500 .
C35 H35 0.9500 .

loop_
_geom_hbond_atom_site_label_D
_geom_hbond_atom_site_label_H
_geom_hbond_atom_site_label_A
_geom_hbond_distance_DH
_geom_hbond_distance_HA
_geom_hbond_distance_DA
_geom_hbond_angle_DHA
_geom_hbond_site_symmetry_A
C15 H15 O2 0.95 2.44 3.3792(17) 170.8 2_666
N4 H4 O1 0.841(16) 2.071(16) 2.8985(13) 167.7(15) .
N3 H3 O1 0.866(18) 1.947(18) 2.7772(14) 160.1(16) .
O1A H3B O1 0.91(2) 1.64(2) 2.5442(13) 171(2) .

loop_
_geom_torsion_atom_site_label_1
_geom_torsion_atom_site_label_2
_geom_torsion_atom_site_label_3
_geom_torsion_atom_site_label_4
_geom_torsion
_geom_torsion_site_symmetry_4
C11 N1 C12 C1 -176.05(11) .
C13 N1 C12 C1 0.52(17) .
C11 N1 C12 C5 2.43(17) .
C13 N1 C12 C5 179.00(10) .
N1 C12 C1 C2 179.51(11) .
C5 C12 C1 C2 1.06(18) .
C12 C1 C2 C3 -0.58(19) .
C1 C2 C3 C4 -0.4(2) .
C2 C3 C4 C5 0.82(19) .
C6 N2 C5 C4 177.48(11) .
C6 N2 C5 C12 -1.59(17) .
C3 C4 C5 N2 -179.43(11) .
C3 C4 C5 C12 -0.33(18) .
N1 C12 C5 N2 -0.07(17) .
C1 C12 C5 N2 178.45(11) .
N1 C12 C5 C4 -179.13(11) .
C1 C12 C5 C4 -0.62(17) .
C5 N2 C6 C7 -177.23(10) .
C5 N2 C6 C11 1.00(17) .
N2 C6 C7 C8 175.72(12) .
C11 C6 C7 C8 -2.60(18) .
C6 C7 C8 N3 -178.02(11) .
C6 C7 C8 C9 1.01(18) .
C19 N3 C8 C7 -12.0(2) .
C19 N3 C8 C9 168.99(11) .
C25 N4 C9 C10 -2.4(2) .
C25 N4 C9 C8 176.60(12) .
C11 C10 C9 N4 174.24(12) .
C11 C10 C9 C8 -4.75(18) .
C7 C8 C9 N4 -176.34(12) .
N3 C8 C9 N4 2.75(17) .
C7 C8 C9 C10 2.68(17) .
N3 C8 C9 C10 -178.23(11) .
C15 C14 C13 C18 -0.59(19) .
C15 C14 C13 N1 177.29(11) .
C11 N1 C13 C18 -99.59(13) .
C12 N1 C13 C18 83.78(14) .
C11 N1 C13 C14 82.46(14) .
C12 N1 C13 C14 -94.17(14) .
C12 N1 C11 C10 175.98(11) .
C13 N1 C11 C10 -0.55(17) .
C12 N1 C11 C6 -2.95(16) .
C13 N1 C11 C6 -179.48(10) .
C9 C10 C11 N1 -175.73(11) .
C9 C10 C11 C6 3.16(18) .
N2 C6 C11 N1 1.23(17) .
C7 C6 C11 N1 179.48(10) .
N2 C6 C11 C10 -177.72(12) .
C7 C6 C11 C10 0.52(17) .
C13 C14 C15 C16 -0.66(19) .
C18 C17 C16 C15 -0.8(2) .
C18 C17 C16 Cl1 179.11(10) .
C14 C15 C16 C17 1.3(2) .
C14 C15 C16 Cl1 -178.53(10) .
C8 N3 C19 C24 -42.48(19) .
C8 N3 C19 C20 143.09(13) .
C14 C13 C18 C17 1.18(18) .
N1 C13 C18 C17 -176.72(11) .
C16 C17 C18 C13 -0.49(18) .
C24 C19 C20 C21 0.3(2) .
N3 C19 C20 C21 174.99(12) .
C19 C20 C21 C22 -0.1(2) .
C20 C21 C22 C23 -0.3(2) .
C20 C21 C22 Cl2 178.59(11) .
C21 C22 C23 C24 0.5(2) .
Cl2 C22 C23 C24 -178.41(10) .
C22 C23 C24 C19 -0.27(19) .
C20 C19 C24 C23 -0.13(19) .
N3 C19 C24 C23 -174.46(12) .
C9 N4 C25 C27 -150.77(14) .
C9 N4 C25 C26 87.34(16) .
O2 C28 C29 C31 158.11(12) .
O1 C28 C29 C31 -21.02(17) .
O2 C28 C29 C30 -20.29(18) .
O1 C28 C29 C30 160.58(11) .
C31 C29 C30 C31 0.25(19) 2_756
C28 C29 C30 C31 178.67(11) 2_756
C30 C29 C31 C30 -0.25(19) 2_756
C28 C29 C31 C30 -178.65(11) 2_756
O2A C32 C33 C34 -13.81(18) .
O1A C32 C33 C34 166.46(11) .
O2A C32 C33 C35 165.77(12) .
O1A C32 C33 C35 -13.96(16) .
C35 C33 C34 C35 0.48(19) 2_755
C32 C33 C34 C35 -179.93(11) 2_755
C34 C33 C35 C34 -0.48(19) 2_755
C32 C33 C35 C34 179.94(11) 2_755

_cod_database_fobs_code 2108446
